data_4134792
loop_
_publ_author_name
'Xu, Shiyan'
'Holst, Hannah Marie'
'McGuire, Shelby Barbara'
'Race, Nicholas James'

_publ_section_title
;
 Reagent control enables selective and regiodivergent opening of
 unsymmetrical phenonium ions.
;
_journal_name_full 'Journal of the American Chemical Society'
_journal_paper_doi 10.1021/jacs.0c02095
_journal_year 2020
_chemical_formula_moiety 'C13 H17 Cl O3'
_chemical_formula_sum 'C13 H17 Cl O3'
_chemical_formula_weight 256.71
_chemical_name_common 20007z
_space_group_crystal_system monoclinic
_space_group_IT_number 14
_space_group_name_Hall '-P 2ybc'
_space_group_name_H-M_alt 'P 1 21/c 1'
_atom_sites_solution_hydrogens mixed
_audit_creation_method SHELXL-2018/3
_cell_angle_alpha 90
_cell_angle_beta 98.911(15)
_cell_angle_gamma 90
_cell_formula_units_Z 4
_cell_length_a 9.388(3)
_cell_length_b 5.204(2)
_cell_length_c 26.465(9)
_cell_measurement_reflns_used 2907
_cell_measurement_temperature 125(2)
_cell_measurement_theta_max 27.81
_cell_measurement_theta_min 2.49
_cell_volume 1277.3(8)
_computing_cell_refinement 'Bruker SAINT'
_computing_data_collection 'Bruker APEX3'
_computing_data_reduction 'Bruker SAINT'
_computing_molecular_graphics 'Bruker SHELXTL'
_computing_publication_material 'Bruker SHELXTL'
_computing_structure_refinement 'SHELXL-2018/3 (Sheldrick, 2018)'
_computing_structure_solution 'SHELXT 2014/5 (Sheldrick, 2014)'
_diffrn_ambient_temperature 125(2)
_diffrn_measured_fraction_theta_full 0.997
_diffrn_measured_fraction_theta_max 0.995
_diffrn_measurement_device_type 'Bruker-AXS VENTURE PHOTON-III'
_diffrn_measurement_method '\f and \w scans'
_diffrn_radiation_type MoK\a
_diffrn_radiation_wavelength 0.71073
_diffrn_reflns_av_R_equivalents 0.0375
_diffrn_reflns_av_unetI/netI 0.0386
_diffrn_reflns_Laue_measured_fraction_full 0.997
_diffrn_reflns_Laue_measured_fraction_max 0.995
_diffrn_reflns_limit_h_max 12
_diffrn_reflns_limit_h_min -12
_diffrn_reflns_limit_k_max 6
_diffrn_reflns_limit_k_min -6
_diffrn_reflns_limit_l_max 34
_diffrn_reflns_limit_l_min -35
_diffrn_reflns_number 11991
_diffrn_reflns_point_group_measured_fraction_full 0.997
_diffrn_reflns_point_group_measured_fraction_max 0.995
_diffrn_reflns_theta_full 25.242
_diffrn_reflns_theta_max 28.266
_diffrn_reflns_theta_min 2.488
_diffrn_source micro-focus
_exptl_absorpt_coefficient_mu 0.293
_exptl_absorpt_correction_T_max 0.7457
_exptl_absorpt_correction_T_min 0.6484
_exptl_absorpt_correction_type multi-scan
_exptl_absorpt_process_details 'SADABS-2016/2 (Sheldrick, 2015)'
_exptl_crystal_colour colourless
_exptl_crystal_density_diffrn 1.335
_exptl_crystal_description plate
_exptl_crystal_F_000 544
_exptl_crystal_size_max 0.220
_exptl_crystal_size_mid 0.110
_exptl_crystal_size_min 0.060
_exptl_transmission_factor_max 0.7457
_exptl_transmission_factor_min 0.6484
_refine_diff_density_max 0.263
_refine_diff_density_min -0.226
_refine_diff_density_rms 0.047
_refine_ls_extinction_method none
_refine_ls_goodness_of_fit_ref 1.004
_refine_ls_hydrogen_treatment constr
_refine_ls_matrix_type full
_refine_ls_number_parameters 208
_refine_ls_number_reflns 3140
_refine_ls_number_restraints 42
_refine_ls_restrained_S_all 1.000
_refine_ls_R_factor_all 0.0620
_refine_ls_R_factor_gt 0.0440
_refine_ls_shift/su_max 0.001
_refine_ls_shift/su_mean 0.000
_refine_ls_structure_factor_coef Fsqd
_refine_ls_weighting_details 'w=1/[\s^2^(Fo^2^)+(0.0465P)^2^+0.6159P] where P=(Fo^2^+2Fc^2^)/3'
_refine_ls_weighting_scheme calc
_refine_ls_wR_factor_gt 0.1043
_refine_ls_wR_factor_ref 0.1145
_reflns_Friedel_coverage 0.000
_reflns_number_gt 2410
_reflns_number_total 3140
_reflns_threshold_expression 'I > 2\s(I)'
_cod_data_source_file ja0c02095_si_004.cif
_cod_data_source_block 20007zz
_cod_original_cell_volume 1277.4(8)
_cod_original_sg_symbol_H-M 'P 21/c'
_cod_database_code 4134792
_shelx_shelxl_version_number 2018/3
_shelx_space_group_comment
;
The symmetry employed for this shelxl refinement is uniquely defined
by the following loop, which should always be used as a source of
symmetry information in preference to the above space-group names.
They are only intended as comments.
;
_shelx_estimated_absorpt_t_min 0.938
_shelx_estimated_absorpt_t_max 0.983

loop_
_space_group_symop_operation_xyz
'x, y, z'
'-x, y+1/2, -z+1/2'
'-x, -y, -z'
'x, -y-1/2, z-1/2'

loop_
_atom_site_label
_atom_site_type_symbol
_atom_site_fract_x
_atom_site_fract_y
_atom_site_fract_z
_atom_site_U_iso_or_equiv
_atom_site_adp_type
_atom_site_occupancy
_atom_site_site_symmetry_order
_atom_site_calc_flag
_atom_site_refinement_flags_posn
_atom_site_refinement_flags_adp
_atom_site_refinement_flags_occupancy
_atom_site_disorder_assembly
_atom_site_disorder_group
Cl1 Cl 0.10771(6) 0.26758(10) 0.54723(2) 0.03902(17) Uani 0.9146(11) 1 d D . P A 1
O1 O 0.46893(17) 0.7539(3) 0.51586(5) 0.0263(4) Uani 0.9146(11) 1 d D . P A 1
H1 H 0.482192 0.905835 0.506916 0.032 Uiso 0.4573(5) 1 d R U P A 1
H2 H 0.460516 0.625833 0.496310 0.032 Uiso 0.4573(5) 1 d R U P A 1
O2 O 0.1352(2) 0.8679(4) 0.72640(6) 0.0471(4) Uani 0.9146(11) 1 d D . P A 1
O3 O 0.2394(3) 0.5537(7) 0.78268(6) 0.0504(5) Uani 0.9146(11) 1 d D . P A 1
C1 C 0.8759(2) 0.8407(6) 0.61252(14) 0.0391(8) Uani 0.9146(11) 1 d D . P A 1
H1A H 0.941119 0.982093 0.607379 0.059 Uiso 0.9146(11) 1 calc R U P A 1
H1B H 0.903530 0.686500 0.595110 0.059 Uiso 0.9146(11) 1 calc R U P A 1
H1C H 0.882293 0.805707 0.649185 0.059 Uiso 0.9146(11) 1 calc R U P A 1
C2 C 0.72144(19) 0.9151(4) 0.59052(7) 0.0320(4) Uani 0.9146(11) 1 d D . P A 1
H2A H 0.696117 1.077235 0.606580 0.038 Uiso 0.9146(11) 1 calc R U P A 1
H2B H 0.714809 0.945689 0.553311 0.038 Uiso 0.9146(11) 1 calc R U P A 1
C3 C 0.61419(18) 0.7071(4) 0.59959(7) 0.0263(4) Uani 0.9146(11) 1 d D . P A 1
H3A H 0.607684 0.701410 0.636550 0.032 Uiso 0.9146(11) 1 calc R U P A 1
H3B H 0.651492 0.538836 0.590091 0.032 Uiso 0.9146(11) 1 calc R U P A 1
C4 C 0.46285(17) 0.7452(3) 0.56970(6) 0.0211(4) Uani 0.9146(11) 1 d D . P A 1
H4A H 0.423944 0.912594 0.580170 0.025 Uiso 0.9146(11) 1 calc R U P A 1
C5 C 0.35950(18) 0.5283(3) 0.58034(6) 0.0235(4) Uani 0.9146(11) 1 d D . P A 1
H5A H 0.407231 0.361475 0.574512 0.028 Uiso 0.9146(11) 1 calc R U P A 1
C6 C 0.21945(19) 0.5419(4) 0.54213(7) 0.0287(4) Uani 0.9146(11) 1 d D . P A 1
H6A H 0.242788 0.552043 0.506967 0.034 Uiso 0.9146(11) 1 calc R U P A 1
H6B H 0.166091 0.699706 0.548540 0.034 Uiso 0.9146(11) 1 calc R U P A 1
C7 C 0.33277(18) 0.5301(4) 0.63552(6) 0.0234(4) Uani 0.9146(11) 1 d D . P A 1
C8 C 0.3955(2) 0.3438(4) 0.66986(7) 0.0281(4) Uani 0.9146(11) 1 d D . P A 1
H8A H 0.455927 0.217356 0.658323 0.034 Uiso 0.9146(11) 1 calc R U P A 1
C9 C 0.3719(4) 0.3377(6) 0.72101(8) 0.0334(4) Uani 0.9146(11) 1 d D . P A 1
H9A H 0.415427 0.211215 0.744323 0.040 Uiso 0.9146(11) 1 calc R U P A 1
C10 C 0.2831(5) 0.5230(8) 0.73554(9) 0.0330(4) Uani 0.9146(11) 1 d D . P A 1
C11 C 0.2213(3) 0.7099(5) 0.70194(8) 0.0304(4) Uani 0.9146(11) 1 d D . P A 1
C12 C 0.2446(2) 0.7207(4) 0.65226(7) 0.0274(4) Uani 0.9146(11) 1 d D . P A 1
H12A H 0.202679 0.852112 0.629832 0.033 Uiso 0.9146(11) 1 calc R U P A 1
C13 C 0.1570(3) 0.7837(6) 0.77867(9) 0.0473(6) Uani 0.9146(11) 1 d D . P A 1
H13A H 0.208566 0.917963 0.800892 0.057 Uiso 0.9146(11) 1 calc R U P A 1
H13B H 0.062816 0.752360 0.789963 0.057 Uiso 0.9146(11) 1 calc R U P A 1
Cl1' Cl 0.1946(7) 0.2827(10) 0.5407(2) 0.03902(17) Uani 0.0854(11) 1 d D . P A 2
O1' O 0.4714(16) 0.682(4) 0.5139(4) 0.0263(4) Uani 0.0854(11) 1 d D . P A 2
H1' H 0.488296 0.832772 0.505332 0.032 Uiso 0.0854(11) 1 d R U P A 2
O2' O 0.130(2) 0.853(4) 0.7448(6) 0.0471(4) Uani 0.0854(11) 1 d D . P A 2
O3' O 0.267(5) 0.523(7) 0.7870(6) 0.0504(5) Uani 0.0854(11) 1 d D . P A 2
C1' C 0.8660(16) 0.895(8) 0.6081(18) 0.0391(8) Uani 0.0854(11) 1 d D . P A 2
H1A' H 0.832506 1.073201 0.605041 0.059 Uiso 0.0854(11) 1 calc R U P A 2
H1B' H 0.950819 0.875238 0.590998 0.059 Uiso 0.0854(11) 1 calc R U P A 2
H1C' H 0.891556 0.849779 0.644313 0.059 Uiso 0.0854(11) 1 calc R U P A 2
C2' C 0.7462(10) 0.717(4) 0.5830(7) 0.0320(4) Uani 0.0854(11) 1 d D . P A 2
H2A' H 0.740058 0.727048 0.545364 0.038 Uiso 0.0854(11) 1 calc R U P A 2
H2B' H 0.770074 0.537601 0.593506 0.038 Uiso 0.0854(11) 1 calc R U P A 2
C3' C 0.6006(10) 0.788(4) 0.5977(7) 0.0263(4) Uani 0.0854(11) 1 d D . P A 2
H3A' H 0.584170 0.974280 0.591993 0.032 Uiso 0.0854(11) 1 calc R U P A 2
H3B' H 0.603310 0.754272 0.634669 0.032 Uiso 0.0854(11) 1 calc R U P A 2
C4' C 0.4740(10) 0.640(2) 0.5677(4) 0.0211(4) Uani 0.0854(11) 1 d D . P A 2
H4A' H 0.488323 0.452628 0.574982 0.025 Uiso 0.0854(11) 1 calc R U P A 2
C5' C 0.3285(9) 0.7222(16) 0.5823(3) 0.0235(4) Uani 0.0854(11) 1 d D . P A 2
H5A' H 0.325789 0.914073 0.580316 0.028 Uiso 0.0854(11) 1 calc R U P A 2
C6' C 0.2029(12) 0.6260(12) 0.5432(5) 0.0287(4) Uani 0.0854(11) 1 d D . P A 2
H6A' H 0.213351 0.693226 0.508989 0.034 Uiso 0.0854(11) 1 calc R U P A 2
H6B' H 0.111390 0.693292 0.552188 0.034 Uiso 0.0854(11) 1 calc R U P A 2
C7' C 0.3132(14) 0.654(2) 0.6370(4) 0.0234(4) Uani 0.0854(11) 1 d D . P A 2
C8' C 0.384(2) 0.441(3) 0.6613(5) 0.0281(4) Uani 0.0854(11) 1 d D . P A 2
H8A' H 0.446788 0.344125 0.643990 0.034 Uiso 0.0854(11) 1 calc R U P A 2
C9' C 0.364(4) 0.367(5) 0.7108(8) 0.0334(4) Uani 0.0854(11) 1 d D . P A 2
H9A' H 0.404254 0.212623 0.726035 0.040 Uiso 0.0854(11) 1 calc R U P A 2
C10' C 0.283(5) 0.527(7) 0.7359(8) 0.0330(4) Uani 0.0854(11) 1 d D . P A 2
C11' C 0.211(4) 0.737(6) 0.7119(7) 0.0304(4) Uani 0.0854(11) 1 d D . P A 2
C12' C 0.225(2) 0.807(3) 0.6633(5) 0.0274(4) Uani 0.0854(11) 1 d D . P A 2
H12B H 0.176980 0.953788 0.647647 0.033 Uiso 0.0854(11) 1 calc R U P A 2
C13' C 0.171(4) 0.729(6) 0.7932(6) 0.0473(6) Uani 0.0854(11) 1 d D . P A 2
H13C H 0.219754 0.853307 0.818442 0.057 Uiso 0.0854(11) 1 calc R U P A 2
H13D H 0.085103 0.661361 0.806009 0.057 Uiso 0.0854(11) 1 calc R U P A 2

loop_
_atom_site_aniso_label
_atom_site_aniso_U_11
_atom_site_aniso_U_22
_atom_site_aniso_U_33
_atom_site_aniso_U_23
_atom_site_aniso_U_13
_atom_site_aniso_U_12
Cl1 0.0335(3) 0.0332(3) 0.0465(3) 0.0089(2) -0.0060(2) -0.0125(2)
O1 0.0343(6) 0.0257(9) 0.0194(6) 0.0012(5) 0.0053(5) -0.0054(6)
O2 0.0438(8) 0.0673(11) 0.0330(9) 0.0000(9) 0.0144(8) 0.0161(8)
O3 0.0443(17) 0.0822(15) 0.0266(7) 0.0080(8) 0.0116(8) 0.0092(9)
C1 0.0246(9) 0.0520(18) 0.0405(13) 0.0065(14) 0.0049(9) -0.0020(9)
C2 0.0271(9) 0.0346(10) 0.0334(10) 0.0079(8) 0.0024(7) -0.0054(8)
C3 0.0254(8) 0.0261(11) 0.0270(8) 0.0045(8) 0.0031(7) -0.0005(7)
C4 0.0250(8) 0.0180(8) 0.0203(8) 0.0007(7) 0.0033(6) -0.0014(7)
C5 0.0243(8) 0.0207(8) 0.0253(8) 0.0022(7) 0.0033(7) -0.0007(6)
C6 0.0290(9) 0.0274(10) 0.0284(9) 0.0053(8) 0.0001(7) -0.0079(8)
C7 0.0202(8) 0.0249(9) 0.0249(8) 0.0032(8) 0.0028(6) -0.0042(7)
C8 0.0280(9) 0.0269(11) 0.0290(10) 0.0057(8) 0.0029(7) -0.0022(8)
C9 0.0309(10) 0.0392(12) 0.0290(12) 0.0125(9) 0.0010(11) -0.0031(8)
C10 0.0288(8) 0.0473(11) 0.0235(8) 0.0037(8) 0.0059(7) -0.0077(8)
C11 0.0236(9) 0.0382(12) 0.0302(11) -0.0017(10) 0.0063(9) -0.0015(7)
C12 0.0230(9) 0.0327(11) 0.0264(9) 0.0044(8) 0.0034(7) 0.0009(8)
C13 0.0508(14) 0.0637(18) 0.0294(13) -0.0066(12) 0.0124(13) -0.0077(12)
Cl1' 0.0335(3) 0.0332(3) 0.0465(3) 0.0089(2) -0.0060(2) -0.0125(2)
O1' 0.0343(6) 0.0257(9) 0.0194(6) 0.0012(5) 0.0053(5) -0.0054(6)
O2' 0.0438(8) 0.0673(11) 0.0330(9) 0.0000(9) 0.0144(8) 0.0161(8)
O3' 0.0443(17) 0.0822(15) 0.0266(7) 0.0080(8) 0.0116(8) 0.0092(9)
C1' 0.0246(9) 0.0520(18) 0.0405(13) 0.0065(14) 0.0049(9) -0.0020(9)
C2' 0.0271(9) 0.0346(10) 0.0334(10) 0.0079(8) 0.0024(7) -0.0054(8)
C3' 0.0254(8) 0.0261(11) 0.0270(8) 0.0045(8) 0.0031(7) -0.0005(7)
C4' 0.0250(8) 0.0180(8) 0.0203(8) 0.0007(7) 0.0033(6) -0.0014(7)
C5' 0.0243(8) 0.0207(8) 0.0253(8) 0.0022(7) 0.0033(7) -0.0007(6)
C6' 0.0290(9) 0.0274(10) 0.0284(9) 0.0053(8) 0.0001(7) -0.0079(8)
C7' 0.0202(8) 0.0249(9) 0.0249(8) 0.0032(8) 0.0028(6) -0.0042(7)
C8' 0.0280(9) 0.0269(11) 0.0290(10) 0.0057(8) 0.0029(7) -0.0022(8)
C9' 0.0309(10) 0.0392(12) 0.0290(12) 0.0125(9) 0.0010(11) -0.0031(8)
C10' 0.0288(8) 0.0473(11) 0.0235(8) 0.0037(8) 0.0059(7) -0.0077(8)
C11' 0.0236(9) 0.0382(12) 0.0302(11) -0.0017(10) 0.0063(9) -0.0015(7)
C12' 0.0230(9) 0.0327(11) 0.0264(9) 0.0044(8) 0.0034(7) 0.0009(8)
C13' 0.0508(14) 0.0637(18) 0.0294(13) -0.0066(12) 0.0124(13) -0.0077(12)

loop_
_atom_type_symbol
_atom_type_description
_atom_type_scat_dispersion_real
_atom_type_scat_dispersion_imag
_atom_type_scat_source
C C 0.0033 0.0016 'International Tables Vol C Tables 4.2.6.8 and 6.1.1.4'
H H 0.0000 0.0000 'International Tables Vol C Tables 4.2.6.8 and 6.1.1.4'
Cl Cl 0.1484 0.1585 'International Tables Vol C Tables 4.2.6.8 and 6.1.1.4'
O O 0.0106 0.0060 'International Tables Vol C Tables 4.2.6.8 and 6.1.1.4'

loop_
_geom_angle_atom_site_label_1
_geom_angle_atom_site_label_2
_geom_angle_atom_site_label_3
_geom_angle
_geom_angle_site_symmetry_1
_geom_angle_site_symmetry_3
_geom_angle_publ_flag
C4 O1 H1 109.9 . . ?
C4 O1 H2 124.9 . . ?
H1 O1 H2 125.3 . . ?
C11 O2 C13 105.26(16) . . ?
C10 O3 C13 105.33(17) . . ?
C2 C1 H1A 109.5 . . ?
C2 C1 H1B 109.5 . . ?
H1A C1 H1B 109.5 . . ?
C2 C1 H1C 109.5 . . ?
H1A C1 H1C 109.5 . . ?
H1B C1 H1C 109.5 . . ?
C3 C2 C1 111.83(18) . . ?
C3 C2 H2A 109.3 . . ?
C1 C2 H2A 109.3 . . ?
C3 C2 H2B 109.3 . . ?
C1 C2 H2B 109.3 . . ?
H2A C2 H2B 107.9 . . ?
C2 C3 C4 114.25(14) . . ?
C2 C3 H3A 108.7 . . ?
C4 C3 H3A 108.7 . . ?
C2 C3 H3B 108.7 . . ?
C4 C3 H3B 108.7 . . ?
H3A C3 H3B 107.6 . . ?
O1 C4 C3 109.94(14) . . ?
O1 C4 C5 109.08(13) . . ?
C3 C4 C5 111.79(14) . . ?
O1 C4 H4A 108.7 . . ?
C3 C4 H4A 108.7 . . ?
C5 C4 H4A 108.7 . . ?
C7 C5 C6 112.44(14) . . ?
C7 C5 C4 111.91(14) . . ?
C6 C5 C4 110.22(14) . . ?
C7 C5 H5A 107.3 . . ?
C6 C5 H5A 107.3 . . ?
C4 C5 H5A 107.3 . . ?
C5 C6 Cl1 111.52(12) . . ?
C5 C6 H6A 109.3 . . ?
Cl1 C6 H6A 109.3 . . ?
C5 C6 H6B 109.3 . . ?
Cl1 C6 H6B 109.3 . . ?
H6A C6 H6B 108.0 . . ?
C8 C7 C12 119.62(16) . . ?
C8 C7 C5 120.41(17) . . ?
C12 C7 C5 119.97(16) . . ?
C7 C8 C9 122.00(18) . . ?
C7 C8 H8A 119.0 . . ?
C9 C8 H8A 119.0 . . ?
C10 C9 C8 116.62(17) . . ?
C10 C9 H9A 121.7 . . ?
C8 C9 H9A 121.7 . . ?
C9 C10 O3 127.89(18) . . ?
C9 C10 C11 121.89(17) . . ?
O3 C10 C11 110.22(18) . . ?
C12 C11 O2 128.21(18) . . ?
C12 C11 C10 122.23(18) . . ?
O2 C11 C10 109.55(17) . . ?
C11 C12 C7 117.62(17) . . ?
C11 C12 H12A 121.2 . . ?
C7 C12 H12A 121.2 . . ?
O3 C13 O2 108.92(17) . . ?
O3 C13 H13A 109.9 . . ?
O2 C13 H13A 109.9 . . ?
O3 C13 H13B 109.9 . . ?
O2 C13 H13B 109.9 . . ?
H13A C13 H13B 108.3 . . ?
C4' O1' H1' 115.8 . . ?
C11' O2' C13' 105.2(4) . . ?
C10' O3' C13' 105.5(3) . . ?
C2' C1' H1A' 109.5 . . ?
C2' C1' H1B' 109.5 . . ?
H1A' C1' H1B' 109.5 . . ?
C2' C1' H1C' 109.5 . . ?
H1A' C1' H1C' 109.5 . . ?
H1B' C1' H1C' 109.5 . . ?
C3' C2' C1' 111.8(5) . . ?
C3' C2' H2A' 109.3 . . ?
C1' C2' H2A' 109.3 . . ?
C3' C2' H2B' 109.3 . . ?
C1' C2' H2B' 109.3 . . ?
H2A' C2' H2B' 107.9 . . ?
C2' C3' C4' 113.6(5) . . ?
C2' C3' H3A' 108.8 . . ?
C4' C3' H3A' 108.8 . . ?
C2' C3' H3B' 108.8 . . ?
C4' C3' H3B' 108.8 . . ?
H3A' C3' H3B' 107.7 . . ?
O1' C4' C3' 109.3(5) . . ?
O1' C4' C5' 109.1(5) . . ?
C3' C4' C5' 112.3(4) . . ?
O1' C4' H4A' 108.7 . . ?
C3' C4' H4A' 108.7 . . ?
C5' C4' H4A' 108.7 . . ?
C7' C5' C6' 113.1(4) . . ?
C7' C5' C4' 113.2(4) . . ?
C6' C5' C4' 111.2(4) . . ?
C7' C5' H5A' 106.3 . . ?
C6' C5' H5A' 106.3 . . ?
C4' C5' H5A' 106.3 . . ?
C5' C6' Cl1' 112.2(4) . . ?
C5' C6' H6A' 109.2 . . ?
Cl1' C6' H6A' 109.2 . . ?
C5' C6' H6B' 109.2 . . ?
Cl1' C6' H6B' 109.2 . . ?
H6A' C6' H6B' 107.9 . . ?
C8' C7' C12' 119.5(4) . . ?
C8' C7' C5' 121.2(4) . . ?
C12' C7' C5' 119.2(4) . . ?
C7' C8' C9' 121.9(4) . . ?
C7' C8' H8A' 119.1 . . ?
C9' C8' H8A' 119.1 . . ?
C10' C9' C8' 116.6(5) . . ?
C10' C9' H9A' 121.7 . . ?
C8' C9' H9A' 121.7 . . ?
C9' C10' O3' 128.2(5) . . ?
C9' C10' C11' 121.7(4) . . ?
O3' C10' C11' 110.0(4) . . ?
C12' C11' O2' 128.4(4) . . ?
C12' C11' C10' 122.1(4) . . ?
O2' C11' C10' 109.5(4) . . ?
C11' C12' C7' 117.8(4) . . ?
C11' C12' H12B 121.1 . . ?
C7' C12' H12B 121.1 . . ?
O3' C13' O2' 109.1(3) . . ?
O3' C13' H13C 109.9 . . ?
O2' C13' H13C 109.9 . . ?
O3' C13' H13D 109.9 . . ?
O2' C13' H13D 109.9 . . ?
H13C C13' H13D 108.3 . . ?

loop_
_geom_bond_atom_site_label_1
_geom_bond_atom_site_label_2
_geom_bond_distance
_geom_bond_site_symmetry_2
_geom_bond_publ_flag
Cl1 C6 1.7892(19) . ?
O1 C4 1.4357(19) . ?
O1 H1 0.8400 . ?
O1 H2 0.8400 . ?
O2 C11 1.382(2) . ?
O2 C13 1.435(3) . ?
O3 C10 1.381(2) . ?
O3 C13 1.420(3) . ?
C1 C2 1.527(3) . ?
C1 H1A 0.9800 . ?
C1 H1B 0.9800 . ?
C1 H1C 0.9800 . ?
C2 C3 1.522(2) . ?
C2 H2A 0.9900 . ?
C2 H2B 0.9900 . ?
C3 C4 1.528(2) . ?
C3 H3A 0.9900 . ?
C3 H3B 0.9900 . ?
C4 C5 1.543(2) . ?
C4 H4A 1.0000 . ?
C5 C7 1.520(2) . ?
C5 C6 1.531(2) . ?
C5 H5A 1.0000 . ?
C6 H6A 0.9900 . ?
C6 H6B 0.9900 . ?
C7 C8 1.395(3) . ?
C7 C12 1.407(3) . ?
C8 C9 1.405(3) . ?
C8 H8A 0.9500 . ?
C9 C10 1.369(3) . ?
C9 H9A 0.9500 . ?
C10 C11 1.383(3) . ?
C11 C12 1.367(3) . ?
C12 H12A 0.9500 . ?
C13 H13A 0.9900 . ?
C13 H13B 0.9900 . ?
Cl1' C6' 1.789(4) . ?
O1' C4' 1.437(3) . ?
O1' H1' 0.8376 . ?
O2' C11' 1.382(4) . ?
O2' C13' 1.435(4) . ?
O3' C10' 1.381(3) . ?
O3' C13' 1.420(4) . ?
C1' C2' 1.526(4) . ?
C1' H1A' 0.9800 . ?
C1' H1B' 0.9800 . ?
C1' H1C' 0.9800 . ?
C2' C3' 1.524(4) . ?
C2' H2A' 0.9900 . ?
C2' H2B' 0.9900 . ?
C3' C4' 1.530(4) . ?
C3' H3A' 0.9900 . ?
C3' H3B' 0.9900 . ?
C4' C5' 1.537(4) . ?
C4' H4A' 1.0000 . ?
C5' C7' 1.517(4) . ?
C5' C6' 1.529(4) . ?
C5' H5A' 1.0000 . ?
C6' H6A' 0.9900 . ?
C6' H6B' 0.9900 . ?
C7' C8' 1.394(4) . ?
C7' C12' 1.407(4) . ?
C8' C9' 1.406(4) . ?
C8' H8A' 0.9500 . ?
C9' C10' 1.369(4) . ?
C9' H9A' 0.9500 . ?
C10' C11' 1.384(4) . ?
C11' C12' 1.365(4) . ?
C12' H12B 0.9500 . ?
C13' H13C 0.9900 . ?
C13' H13D 0.9900 . ?

loop_
_geom_hbond_atom_site_label_D
_geom_hbond_atom_site_label_H
_geom_hbond_atom_site_label_A
_geom_hbond_distance_DH
_geom_hbond_distance_HA
_geom_hbond_distance_DA
_geom_hbond_angle_DHA
_geom_hbond_site_symmetry_A
_geom_hbond_publ_flag
O1^a H1^a O1^a 0.84 1.95 2.785(3) 174.2 3_676 yes
O1'^b H1'^b O1'^b 0.84 2.61 3.45(4) 174.3 3_676 yes
O1'^b H1'^b O1'^b 0.84 2.61 3.45(4) 174.3 3_676 yes

loop_
_geom_torsion_atom_site_label_1
_geom_torsion_atom_site_label_2
_geom_torsion_atom_site_label_3
_geom_torsion_atom_site_label_4
_geom_torsion
_geom_torsion_site_symmetry_1
_geom_torsion_site_symmetry_2
_geom_torsion_site_symmetry_3
_geom_torsion_site_symmetry_4
_geom_torsion_publ_flag
C1 C2 C3 C4 -168.60(19) . . . . ?
C2 C3 C4 O1 58.5(2) . . . . ?
C2 C3 C4 C5 179.81(16) . . . . ?
O1 C4 C5 C7 -172.64(14) . . . . ?
C3 C4 C5 C7 65.56(19) . . . . ?
O1 C4 C5 C6 -46.73(19) . . . . ?
C3 C4 C5 C6 -168.53(15) . . . . ?
C7 C5 C6 Cl1 -62.75(18) . . . . ?
C4 C5 C6 Cl1 171.63(12) . . . . ?
C6 C5 C7 C8 129.00(18) . . . . ?
C4 C5 C7 C8 -106.30(19) . . . . ?
C6 C5 C7 C12 -51.1(2) . . . . ?
C4 C5 C7 C12 73.6(2) . . . . ?
C12 C7 C8 C9 0.9(3) . . . . ?
C5 C7 C8 C9 -179.3(2) . . . . ?
C7 C8 C9 C10 0.5(4) . . . . ?
C8 C9 C10 O3 177.8(5) . . . . ?
C8 C9 C10 C11 -1.0(6) . . . . ?
C13 O3 C10 C9 176.0(5) . . . . ?
C13 O3 C10 C11 -5.1(5) . . . . ?
C13 O2 C11 C12 -176.2(3) . . . . ?
C13 O2 C11 C10 5.1(4) . . . . ?
C9 C10 C11 C12 0.2(6) . . . . ?
O3 C10 C11 C12 -178.8(4) . . . . ?
C9 C10 C11 O2 178.9(4) . . . . ?
O3 C10 C11 O2 -0.1(5) . . . . ?
O2 C11 C12 C7 -177.3(3) . . . . ?
C10 C11 C12 C7 1.1(4) . . . . ?
C8 C7 C12 C11 -1.6(3) . . . . ?
C5 C7 C12 C11 178.5(2) . . . . ?
C10 O3 C13 O2 8.3(4) . . . . ?
C11 O2 C13 O3 -8.3(3) . . . . ?
C1' C2' C3' C4' 172(3) . . . . ?
C2' C3' C4' O1' -57.0(17) . . . . ?
C2' C3' C4' C5' -178.3(15) . . . . ?
O1' C4' C5' C7' 172.6(10) . . . . ?
C3' C4' C5' C7' -66.1(11) . . . . ?
O1' C4' C5' C6' 44.1(10) . . . . ?
C3' C4' C5' C6' 165.4(10) . . . . ?
C7' C5' C6' Cl1' -65.3(10) . . . . ?
C4' C5' C6' Cl1' 63.3(9) . . . . ?
C6' C5' C7' C8' 98.1(16) . . . . ?
C4' C5' C7' C8' -29.5(17) . . . . ?
C6' C5' C7' C12' -81.2(17) . . . . ?
C4' C5' C7' C12' 151.2(15) . . . . ?
C12' C7' C8' C9' 3(4) . . . . ?
C5' C7' C8' C9' -176(3) . . . . ?
C7' C8' C9' C10' -6(5) . . . . ?
C8' C9' C10' O3' -168(5) . . . . ?
C8' C9' C10' C11' 7(6) . . . . ?
C13' O3' C10' C9' -180(5) . . . . ?
C13' O3' C10' C11' 5(5) . . . . ?
C13' O2' C11' C12' -171(4) . . . . ?
C13' O2' C11' C10' 8(4) . . . . ?
C9' C10' C11' C12' -5(6) . . . . ?
O3' C10' C11' C12' 171(5) . . . . ?
C9' C10' C11' O2' 176(4) . . . . ?
O3' C10' C11' O2' -9(5) . . . . ?
O2' C11' C12' C7' -179(3) . . . . ?
C10' C11' C12' C7' 2(5) . . . . ?
C8' C7' C12' C11' -1(4) . . . . ?
C5' C7' C12' C11' 178(3) . . . . ?
C10' O3' C13' O2' 0(5) . . . . ?
C11' O2' C13' O3' -5(4) . . . . ?
